data_7028548
loop_
_publ_author_name
'Seth, Piya'
'Ghosh, Soumavo'
'Figuerola, Albert'
'Ghosh, Asutosh'

_publ_section_title
;
 Trinuclear heterometallic Cu(II)-Mn(II) complexes of a salen type Schiff
 base ligand: anion dependent variation of phenoxido bridging angles and
 magnetic coupling.
;
_journal_issue 3
_journal_name_full 'Dalton transactions (Cambridge, England : 2003)'
_journal_page_first 990
_journal_page_last 998
_journal_paper_doi 10.1039/c3dt52012a
_journal_volume 43
_journal_year 2014
_chemical_formula_sum 'C36 H32 Cu2 Mn N6 O6'
_chemical_formula_weight 826.70
_chemical_name_systematic
;
 ?
;
_space_group_IT_number 2
_symmetry_cell_setting triclinic
_symmetry_space_group_name_Hall '-P 1'
_symmetry_space_group_name_H-M 'P -1'
_atom_sites_solution_hydrogens geom
_atom_sites_solution_primary direct
_atom_sites_solution_secondary difmap
_audit_creation_method SHELXL-97
_cell_angle_alpha 92.246(2)
_cell_angle_beta 100.840(2)
_cell_angle_gamma 91.095(2)
_cell_formula_units_Z 2
_cell_length_a 10.0774(17)
_cell_length_b 11.887(2)
_cell_length_c 13.945(2)
_cell_measurement_reflns_used 11421
_cell_measurement_temperature 296(2)
_cell_measurement_theta_max 25.0
_cell_measurement_theta_min 1.5
_cell_volume 1638.8(5)
_computing_cell_refinement 'Bruker SMART'
_computing_data_collection 'Bruker SMART'
_computing_data_reduction 'Bruker SAINT'
_computing_molecular_graphics 'Ortep-3 for windows (Farrugia, 1997)'
_computing_publication_material 'Platon99 (Spek, 1999)'
_computing_structure_refinement 'SHELXL-97 (Sheldrick, 1997)'
_computing_structure_solution 'SHELXS-97 (Sheldrick, 1997)'
_diffrn_ambient_temperature 296(2)
_diffrn_measured_fraction_theta_full 0.978
_diffrn_measured_fraction_theta_max 0.978
_diffrn_measurement_device_type 'CCD area detector'
_diffrn_measurement_method 'phi and omega scans'
_diffrn_radiation_monochromator graphite
_diffrn_radiation_source 'fine-focus sealed tube'
_diffrn_radiation_type MoK\a
_diffrn_radiation_wavelength 0.71073
_diffrn_reflns_av_R_equivalents 0.0293
_diffrn_reflns_av_sigmaI/netI 0.0468
_diffrn_reflns_limit_h_max 11
_diffrn_reflns_limit_h_min -11
_diffrn_reflns_limit_k_max 14
_diffrn_reflns_limit_k_min -12
_diffrn_reflns_limit_l_max 16
_diffrn_reflns_limit_l_min -16
_diffrn_reflns_number 11421
_diffrn_reflns_theta_full 25.00
_diffrn_reflns_theta_max 25.00
_diffrn_reflns_theta_min 1.49
_exptl_absorpt_coefficient_mu 1.722
_exptl_absorpt_correction_T_max 0.9502
_exptl_absorpt_correction_T_min 0.8890
_exptl_absorpt_correction_type empirical
_exptl_absorpt_process_details SADABS
_exptl_crystal_colour GREEN
_exptl_crystal_density_diffrn 1.675
_exptl_crystal_density_method 'not measured'
_exptl_crystal_description RECTANGULAR
_exptl_crystal_F_000 842
_exptl_crystal_size_max 0.07
_exptl_crystal_size_mid 0.05
_exptl_crystal_size_min 0.03
_refine_diff_density_max 0.792
_refine_diff_density_min -0.412
_refine_diff_density_rms 0.071
_refine_ls_extinction_method none
_refine_ls_goodness_of_fit_ref 1.051
_refine_ls_hydrogen_treatment mixed
_refine_ls_matrix_type full
_refine_ls_number_parameters 460
_refine_ls_number_reflns 5648
_refine_ls_number_restraints 0
_refine_ls_restrained_S_all 1.051
_refine_ls_R_factor_all 0.0576
_refine_ls_R_factor_gt 0.0403
_refine_ls_shift/su_max 0.003
_refine_ls_shift/su_mean 0.000
_refine_ls_structure_factor_coef Fsqd
_refine_ls_weighting_details 'calc w=1/[\s^2^(Fo^2^)+(0.0484P)^2^+1.0118P] where P=(Fo^2^+2Fc^2^)/3'
_refine_ls_weighting_scheme calc
_refine_ls_wR_factor_gt 0.0986
_refine_ls_wR_factor_ref 0.1096
_reflns_number_gt 4299
_reflns_number_total 5648
_reflns_threshold_expression >2sigma(I)
_cod_data_source_file c3dt52012a.txt
_cod_data_source_block 3_0m
_cod_depositor_comments
;
The following automatic conversions were performed:

'_symmetry_cell_setting' value 'TRICLINIC' changed to 'triclinic'
according to
/usr/data/users/saulius/automatic-downloads/current/RSC/lib/dictionaries/cif_core.dic
dictionary named 'cif_core.dic' version 2.4.2 from
2011-04-26.

'_exptl_absorpt_correction_type' value 'EMPIRICAL'
changed to 'empirical' according to
/usr/data/users/saulius/automatic-downloads/current/RSC/lib/dictionaries/cif_core.dic
dictionary named 'cif_core.dic' version 2.4.2 from 2011-04-26.

Automatic conversion script
Id: cif_fix_values 2281 2013-09-26 08:29:07Z andrius 
;
_cod_original_sg_symbol_H-M P-1
_cod_database_code 7028548

loop_
_symmetry_equiv_pos_as_xyz
'x, y, z'
'-x, -y, -z'

loop_
_atom_site_label
_atom_site_type_symbol
_atom_site_fract_x
_atom_site_fract_y
_atom_site_fract_z
_atom_site_U_iso_or_equiv
_atom_site_adp_type
_atom_site_occupancy
_atom_site_symmetry_multiplicity
_atom_site_calc_flag
_atom_site_refinement_flags
C47 C 0.1842(4) 0.3510(3) 0.2032(3) 0.0400(10) Uani 1 1 d .
C46 C 0.3238(4) 0.3338(4) 0.2271(3) 0.0469(11) Uani 1 1 d .
C45 C 0.3856(4) 0.2777(4) 0.3120(4) 0.0557(13) Uani 1 1 d .
H45 H 0.4755 0.2592 0.3154 0.067 Uiso 1 1 calc R
C50 C 0.1333(5) 0.4032(4) 0.1169(3) 0.0500(11) Uani 1 1 d .
H50 H 0.0410 0.4144 0.0995 0.060 Uiso 1 1 calc R
C51 C 0.2193(6) 0.4386(4) 0.0568(4) 0.0656(14) Uani 1 1 d .
H51 H 0.1841 0.4739 -0.0005 0.079 Uiso 1 1 calc R
C53 C 0.4077(5) 0.3699(4) 0.1633(4) 0.0649(14) Uani 1 1 d .
H53 H 0.5000 0.3575 0.1782 0.078 Uiso 1 1 calc R
C52 C 0.3557(6) 0.4222(5) 0.0806(4) 0.0727(16) Uani 1 1 d .
H52 H 0.4124 0.4471 0.0399 0.087 Uiso 1 1 calc R
Cu1 Cu 0.05497(5) 0.13375(4) 0.07113(3) 0.03773(15) Uani 1 1 d .
Cu2 Cu 0.14518(5) 0.28262(4) 0.39454(3) 0.04088(15) Uani 1 1 d .
Mn1 Mn -0.11936(6) 0.25334(5) 0.21946(4) 0.03598(17) Uani 1 1 d .
C31 C -0.0455(4) 0.3673(3) 0.5436(3) 0.0429(10) Uani 1 1 d .
O4 O -0.1159(2) 0.2050(2) 0.06399(18) 0.0392(6) Uani 1 1 d .
O2 O 0.0993(3) 0.3169(2) 0.25951(19) 0.0426(7) Uani 1 1 d .
N4 N 0.0656(3) 0.1725(3) -0.0641(2) 0.0459(9) Uani 1 1 d .
N1 N 0.1701(4) 0.2799(3) 0.5372(3) 0.0529(9) Uani 1 1 d .
C1 C 0.0747(4) 0.0325(3) 0.2630(3) 0.0385(9) Uani 1 1 d .
N3 N 0.2340(3) 0.0691(3) 0.1048(3) 0.0505(9) Uani 1 1 d .
C14 C -0.2018(4) 0.2355(3) -0.0140(3) 0.0370(9) Uani 1 1 d .
N2 N 0.3316(3) 0.2496(3) 0.3846(3) 0.0506(9) Uani 1 1 d .
N6 N -0.2886(4) 0.1585(3) 0.2422(3) 0.0564(10) Uani 1 1 d .
C30 C -0.1112(4) 0.3420(3) 0.4455(3) 0.0381(9) Uani 1 1 d .
C2 C 0.0142(5) 0.0023(4) 0.3406(3) 0.0512(11) Uani 1 1 d .
H2 H -0.0715 0.0277 0.3442 0.061 Uiso 1 1 calc R
C7 C 0.2751(4) 0.0170(4) 0.1826(4) 0.0542(12) Uani 1 1 d .
H7 H 0.3621 -0.0104 0.1897 0.065 Uiso 1 1 calc R
C9 C -0.1622(4) 0.2485(3) -0.1042(3) 0.0414(10) Uani 1 1 d .
N5 N -0.1958(4) 0.4125(3) 0.1866(3) 0.0568(10) Uani 1 1 d .
C6 C 0.2047(4) -0.0051(3) 0.2610(3) 0.0414(10) Uani 1 1 d .
C35 C -0.2437(4) 0.3745(3) 0.4172(3) 0.0451(10) Uani 1 1 d .
H35 H -0.2882 0.3589 0.3532 0.054 Uiso 1 1 calc R
C17 C 0.3349(5) 0.0810(5) 0.0410(4) 0.0741(16) Uani 1 1 d .
H17A H 0.3811 0.1537 0.0559 0.089 Uiso 1 1 calc R
H17B H 0.4017 0.0235 0.0561 0.089 Uiso 1 1 calc R
C4 C 0.2093(5) -0.0999(4) 0.4118(4) 0.0604(13) Uani 1 1 d .
H4 H 0.2541 -0.1433 0.4613 0.072 Uiso 1 1 calc R
C36 C 0.0855(5) 0.3274(4) 0.5830(3) 0.0526(12) Uani 1 1 d .
H36 H 0.1130 0.3371 0.6504 0.063 Uiso 1 1 calc R
C8 C -0.0301(5) 0.2196(4) -0.1202(3) 0.0480(11) Uani 1 1 d .
H8 H -0.0115 0.2379 -0.1807 0.058 Uiso 1 1 calc R
C34 C -0.3106(5) 0.4292(4) 0.4815(3) 0.0530(12) Uani 1 1 d .
H34 H -0.4000 0.4489 0.4607 0.064 Uiso 1 1 calc R
C32 C -0.1178(5) 0.4246(4) 0.6070(3) 0.0561(12) Uani 1 1 d .
H32 H -0.0753 0.4415 0.6712 0.067 Uiso 1 1 calc R
C40 C -0.3448(5) 0.0866(4) 0.2702(4) 0.0544(12) Uani 1 1 d .
C41 C -0.2307(5) 0.5028(4) 0.1901(3) 0.0512(11) Uani 1 1 d .
C38 C 0.4194(5) 0.1906(5) 0.4641(4) 0.0741(16) Uani 1 1 d .
H38A H 0.5118 0.1922 0.4535 0.089 Uiso 1 1 calc R
H38B H 0.3892 0.1125 0.4632 0.089 Uiso 1 1 calc R
C33 C -0.2469(5) 0.4556(4) 0.5773(3) 0.0591(13) Uani 1 1 d .
H33 H -0.2923 0.4941 0.6202 0.071 Uiso 1 1 calc R
C5 C 0.2701(5) -0.0695(4) 0.3370(4) 0.0577(12) Uani 1 1 d .
H5 H 0.3578 -0.0921 0.3364 0.069 Uiso 1 1 calc R
C13 C -0.3362(4) 0.2573(4) -0.0081(3) 0.0491(11) Uani 1 1 d .
H13 H -0.3649 0.2484 0.0508 0.059 Uiso 1 1 calc R
C3 C 0.0802(5) -0.0649(4) 0.4126(3) 0.0554(12) Uani 1 1 d .
H3 H 0.0364 -0.0867 0.4622 0.067 Uiso 1 1 calc R
O5 O -0.2691(5) 0.5967(3) 0.1931(3) 0.1186(18) Uani 1 1 d .
C12 C -0.4268(5) 0.2915(4) -0.0875(3) 0.0569(12) Uani 1 1 d .
H12 H -0.5162 0.3030 -0.0822 0.068 Uiso 1 1 calc R
C10 C -0.2552(5) 0.2870(4) -0.1825(3) 0.0584(13) Uani 1 1 d .
H10 H -0.2276 0.2979 -0.2415 0.070 Uiso 1 1 calc R
C37 C 0.4140(6) 0.2469(6) 0.5625(4) 0.095(2) Uani 1 1 d .
H37A H 0.4873 0.2192 0.6104 0.114 Uiso 1 1 calc R
H37B H 0.4300 0.3272 0.5586 0.114 Uiso 1 1 calc R
O6 O -0.4039(5) 0.0121(4) 0.2982(4) 0.1262(19) Uani 1 1 d .
C11 C -0.3858(5) 0.3090(4) -0.1750(3) 0.0616(13) Uani 1 1 d .
H11 H -0.4458 0.3353 -0.2279 0.074 Uiso 1 1 calc R
C15 C 0.1889(5) 0.1550(5) -0.1054(4) 0.0700(15) Uani 1 1 d .
H15A H 0.1616 0.1336 -0.1742 0.084 Uiso 1 1 calc R
H15B H 0.2385 0.2264 -0.1008 0.084 Uiso 1 1 calc R
C16 C 0.2795(6) 0.0719(6) -0.0604(4) 0.0893(19) Uani 1 1 d .
H16A H 0.2321 -0.0006 -0.0731 0.107 Uiso 1 1 calc R
H16B H 0.3547 0.0693 -0.0947 0.107 Uiso 1 1 calc R
C39 C 0.2891(6) 0.2303(5) 0.5976(4) 0.0833(18) Uani 1 1 d .
H39A H 0.3003 0.2628 0.6636 0.100 Uiso 1 1 calc R
H39B H 0.2718 0.1501 0.6006 0.100 Uiso 1 1 calc R
O3 O 0.0084(3) 0.0956(2) 0.19473(19) 0.0427(7) Uani 1 1 d .
O1 O -0.0480(2) 0.2885(2) 0.38225(18) 0.0414(7) Uani 1 1 d .

loop_
_atom_site_aniso_label
_atom_site_aniso_U_11
_atom_site_aniso_U_22
_atom_site_aniso_U_33
_atom_site_aniso_U_23
_atom_site_aniso_U_13
_atom_site_aniso_U_12
C47 0.039(2) 0.040(2) 0.041(2) -0.0139(18) 0.0134(19) -0.0070(18)
C46 0.041(2) 0.046(2) 0.056(3) -0.018(2) 0.017(2) -0.004(2)
C45 0.034(2) 0.056(3) 0.076(3) -0.028(3) 0.012(2) 0.000(2)
C50 0.056(3) 0.053(3) 0.044(3) 0.000(2) 0.018(2) -0.003(2)
C51 0.092(4) 0.059(3) 0.053(3) -0.004(2) 0.034(3) -0.010(3)
C53 0.053(3) 0.067(3) 0.080(4) -0.027(3) 0.035(3) -0.015(3)
C52 0.081(4) 0.071(4) 0.079(4) -0.022(3) 0.052(3) -0.024(3)
Cu1 0.0358(3) 0.0399(3) 0.0394(3) -0.0013(2) 0.0122(2) 0.0049(2)
Cu2 0.0352(3) 0.0483(3) 0.0374(3) 0.0007(2) 0.0023(2) 0.0026(2)
Mn1 0.0340(3) 0.0421(4) 0.0324(3) -0.0004(3) 0.0077(3) 0.0047(3)
C31 0.056(3) 0.043(2) 0.032(2) 0.0051(18) 0.013(2) -0.005(2)
O4 0.0334(15) 0.0526(17) 0.0319(14) 0.0037(12) 0.0059(12) 0.0120(13)
O2 0.0338(15) 0.0576(18) 0.0378(15) 0.0026(13) 0.0104(12) -0.0023(13)
N4 0.042(2) 0.055(2) 0.044(2) -0.0021(17) 0.0170(17) 0.0021(17)
N1 0.049(2) 0.064(2) 0.041(2) 0.0059(18) -0.0052(17) 0.0029(19)
C1 0.041(2) 0.034(2) 0.038(2) -0.0007(18) 0.0021(18) 0.0027(18)
N3 0.042(2) 0.058(2) 0.057(2) 0.0099(19) 0.0202(18) 0.0105(18)
C14 0.043(2) 0.031(2) 0.035(2) -0.0045(17) 0.0040(18) 0.0009(17)
N2 0.037(2) 0.050(2) 0.059(2) -0.0075(18) -0.0042(18) 0.0081(17)
N6 0.048(2) 0.063(3) 0.061(3) 0.002(2) 0.0195(19) -0.006(2)
C30 0.045(2) 0.036(2) 0.035(2) 0.0028(17) 0.0142(18) -0.0056(18)
C2 0.057(3) 0.050(3) 0.049(3) 0.004(2) 0.015(2) 0.014(2)
C7 0.040(3) 0.049(3) 0.076(3) 0.006(2) 0.015(2) 0.011(2)
C9 0.055(3) 0.037(2) 0.031(2) -0.0005(17) 0.0061(19) -0.0003(19)
N5 0.067(3) 0.050(2) 0.054(2) 0.0064(19) 0.009(2) 0.020(2)
C6 0.037(2) 0.036(2) 0.049(2) 0.0023(19) 0.0018(19) 0.0071(18)
C35 0.046(3) 0.050(3) 0.040(2) -0.0035(19) 0.0110(19) 0.001(2)
C17 0.043(3) 0.111(5) 0.077(4) 0.018(3) 0.028(3) 0.019(3)
C4 0.067(3) 0.051(3) 0.059(3) 0.012(2) -0.002(3) 0.019(2)
C36 0.066(3) 0.057(3) 0.031(2) 0.003(2) 0.001(2) -0.008(2)
C8 0.060(3) 0.051(3) 0.038(2) 0.001(2) 0.022(2) 0.000(2)
C34 0.054(3) 0.050(3) 0.060(3) -0.005(2) 0.023(2) 0.006(2)
C32 0.082(4) 0.046(3) 0.042(3) -0.006(2) 0.018(2) -0.009(2)
C40 0.035(3) 0.062(3) 0.068(3) 0.011(3) 0.013(2) 0.006(2)
C41 0.063(3) 0.055(3) 0.033(2) 0.005(2) 0.001(2) 0.007(2)
C38 0.056(3) 0.074(4) 0.081(4) -0.009(3) -0.016(3) 0.027(3)
C33 0.082(4) 0.046(3) 0.055(3) -0.011(2) 0.033(3) -0.002(3)
C5 0.048(3) 0.053(3) 0.070(3) 0.008(2) 0.005(2) 0.017(2)
C13 0.046(3) 0.053(3) 0.049(3) -0.003(2) 0.011(2) 0.005(2)
C3 0.070(3) 0.051(3) 0.048(3) 0.009(2) 0.014(2) 0.010(2)
O5 0.192(5) 0.064(3) 0.088(3) -0.003(2) -0.009(3) 0.055(3)
C12 0.044(3) 0.067(3) 0.053(3) -0.007(2) -0.007(2) 0.014(2)
C10 0.088(4) 0.052(3) 0.035(2) 0.003(2) 0.010(2) 0.010(3)
C37 0.080(4) 0.113(5) 0.080(4) 0.007(4) -0.021(3) 0.041(4)
O6 0.084(3) 0.110(4) 0.193(5) 0.074(4) 0.035(3) -0.012(3)
C11 0.069(3) 0.065(3) 0.041(3) -0.003(2) -0.016(2) 0.020(3)
C15 0.056(3) 0.101(4) 0.063(3) 0.008(3) 0.034(3) 0.009(3)
C16 0.064(4) 0.125(5) 0.090(5) -0.001(4) 0.044(3) 0.023(4)
C39 0.067(4) 0.111(5) 0.061(3) 0.015(3) -0.019(3) 0.024(3)
O3 0.0414(16) 0.0468(16) 0.0422(16) 0.0085(13) 0.0114(13) 0.0157(13)
O1 0.0350(15) 0.0569(18) 0.0321(15) -0.0045(13) 0.0073(12) 0.0021(13)

loop_
_atom_type_symbol
_atom_type_description
_atom_type_scat_dispersion_real
_atom_type_scat_dispersion_imag
_atom_type_scat_source
C C 0.0033 0.0016 'International Tables Vol C Tables 4.2.6.8 and 6.1.1.4'
H H 0.0000 0.0000 'International Tables Vol C Tables 4.2.6.8 and 6.1.1.4'
N N 0.0061 0.0033 'International Tables Vol C Tables 4.2.6.8 and 6.1.1.4'
O O 0.0106 0.0060 'International Tables Vol C Tables 4.2.6.8 and 6.1.1.4'
Mn Mn 0.3368 0.7283 'International Tables Vol C Tables 4.2.6.8 and 6.1.1.4'
Cu Cu 0.3201 1.2651 'International Tables Vol C Tables 4.2.6.8 and 6.1.1.4'

loop_
_geom_angle_atom_site_label_1
_geom_angle_atom_site_label_2
_geom_angle_atom_site_label_3
_geom_angle
O2 C47 C50 119.3(4)
O2 C47 C46 122.1(4)
C50 C47 C46 118.6(4)
C47 C46 C53 119.2(5)
C47 C46 C45 123.0(4)
C53 C46 C45 117.7(4)
N2 C45 C46 127.8(4)
C51 C50 C47 120.4(5)
C52 C51 C50 120.8(5)
C52 C53 C46 120.9(5)
C53 C52 C51 120.0(5)
O4 Cu1 O3 78.60(10)
O4 Cu1 N3 169.15(13)
O3 Cu1 N3 92.48(13)
O4 Cu1 N4 92.07(12)
O3 Cu1 N4 169.28(13)
N3 Cu1 N4 97.34(14)
O2 Cu2 O1 81.10(11)
O2 Cu2 N2 92.43(14)
O1 Cu2 N2 167.19(13)
O2 Cu2 N1 166.66(14)
O1 Cu2 N1 91.56(13)
N2 Cu2 N1 96.81(15)
N5 Mn1 N6 103.96(16)
N5 Mn1 O4 93.60(12)
N6 Mn1 O4 101.11(13)
N5 Mn1 O1 97.19(13)
N6 Mn1 O1 92.00(13)
O4 Mn1 O1 160.51(9)
N5 Mn1 O2 94.23(13)
N6 Mn1 O2 153.68(13)
O4 Mn1 O2 96.49(9)
O1 Mn1 O2 66.63(9)
N5 Mn1 O3 153.86(12)
N6 Mn1 O3 94.69(13)
O4 Mn1 O3 64.55(9)
O1 Mn1 O3 100.34(9)
O2 Mn1 O3 75.38(10)
C32 C31 C30 118.5(4)
C32 C31 C36 118.6(4)
C30 C31 C36 122.5(4)
C14 O4 Cu1 129.0(2)
C14 O4 Mn1 126.9(2)
Cu1 O4 Mn1 103.27(11)
C47 O2 Cu2 126.6(3)
C47 O2 Mn1 130.6(2)
Cu2 O2 Mn1 101.89(11)
C8 N4 C15 115.0(4)
C8 N4 Cu1 122.8(3)
C15 N4 Cu1 122.1(3)
C36 N1 C39 116.7(4)
C36 N1 Cu2 120.6(3)
C39 N1 Cu2 122.6(3)
O3 C1 C2 119.4(4)
O3 C1 C6 122.5(4)
C2 C1 C6 118.1(4)
C7 N3 C17 114.6(4)
C7 N3 Cu1 124.1(3)
C17 N3 Cu1 121.2(3)
O4 C14 C13 120.4(3)
O4 C14 C9 121.8(4)
C13 C14 C9 117.8(4)
C45 N2 C38 116.7(4)
C45 N2 Cu2 123.2(3)
C38 N2 Cu2 120.0(3)
C40 N6 Mn1 156.6(4)
O1 C30 C35 120.6(3)
O1 C30 C31 121.3(4)
C35 C30 C31 118.1(4)
C3 C2 C1 120.9(4)
N3 C7 C6 128.6(4)
C10 C9 C14 119.3(4)
C10 C9 C8 118.5(4)
C14 C9 C8 122.2(4)
C41 N5 Mn1 165.2(4)
C1 C6 C5 119.4(4)
C1 C6 C7 123.0(4)
C5 C6 C7 117.6(4)
C34 C35 C30 121.4(4)
C16 C17 N3 114.2(4)
C5 C4 C3 118.5(4)
N1 C36 C31 128.2(4)
N4 C8 C9 129.8(4)
C35 C34 C33 121.0(4)
C33 C32 C31 122.1(4)
N6 C40 O6 179.2(6)
N5 C41 O5 179.0(6)
N2 C38 C37 110.4(4)
C32 C33 C34 118.8(4)
C4 C5 C6 122.1(4)
C12 C13 C14 121.6(4)
C4 C3 C2 121.1(4)
C13 C12 C11 120.4(4)
C11 C10 C9 122.0(4)
C39 C37 C38 115.7(6)
C10 C11 C12 118.8(4)
C16 C15 N4 116.2(4)
C17 C16 C15 120.7(5)
C37 C39 N1 114.4(5)
C1 O3 Cu1 128.6(2)
C1 O3 Mn1 126.7(2)
Cu1 O3 Mn1 98.61(10)
C30 O1 Cu2 124.8(2)
C30 O1 Mn1 128.7(2)
Cu2 O1 Mn1 101.83(10)

loop_
_geom_bond_atom_site_label_1
_geom_bond_atom_site_label_2
_geom_bond_distance
C47 O2 1.333(4)
C47 C50 1.391(6)
C47 C46 1.404(6)
C46 C53 1.411(6)
C46 C45 1.427(6)
C45 N2 1.287(6)
C50 C51 1.385(6)
C51 C52 1.371(7)
C53 C52 1.354(7)
Cu1 O4 1.921(2)
Cu1 O3 1.938(3)
Cu1 N3 1.957(3)
Cu1 N4 1.981(3)
Cu2 O2 1.914(3)
Cu2 O1 1.925(3)
Cu2 N2 1.956(4)
Cu2 N1 1.959(4)
Mn1 N5 2.092(4)
Mn1 N6 2.107(4)
Mn1 O4 2.228(3)
Mn1 O1 2.268(3)
Mn1 O2 2.276(3)
Mn1 O3 2.346(3)
C31 C32 1.410(6)
C31 C30 1.421(5)
C31 C36 1.428(6)
O4 C14 1.323(4)
N4 C8 1.275(5)
N4 C15 1.479(5)
N1 C36 1.284(6)
N1 C39 1.477(6)
C1 O3 1.323(4)
C1 C2 1.394(6)
C1 C6 1.397(5)
N3 C7 1.276(5)
N3 C17 1.479(5)
C14 C13 1.401(5)
C14 C9 1.403(5)
N2 C38 1.490(6)
N6 C40 1.137(6)
C30 O1 1.331(4)
C30 C35 1.387(5)
C2 C3 1.385(6)
C7 C6 1.440(6)
C9 C10 1.396(6)
C9 C8 1.436(6)
N5 C41 1.137(5)
C6 C5 1.401(6)
C35 C34 1.371(5)
C17 C16 1.419(7)
C4 C5 1.363(6)
C4 C3 1.375(6)
C34 C33 1.390(6)
C32 C33 1.352(7)
C40 O6 1.177(6)
C41 O5 1.191(6)
C38 C37 1.513(7)
C13 C12 1.376(6)
C12 C11 1.382(6)
C10 C11 1.369(6)
C37 C39 1.447(8)
C15 C16 1.439(7)
